data_4130669
loop_
_publ_author_name
'He, Qing'
'Zhang, Zhan'
'Brewster, James T.'
'Lynch, Vincent M.'
'Kim, Sung Kuk'
'Sessler, Jonathan L.'

_publ_section_title
;
 Hemispherand-Strapped Calix[4]pyrrole: An Ion-pair Receptor for the
 Recognition and Extraction of Lithium Nitrite.
;
_journal_issue 31
_journal_name_full 'Journal of the American Chemical Society'
_journal_page_first 9779
_journal_page_last 9782
_journal_paper_doi 10.1021/jacs.6b05713
_journal_volume 138
_journal_year 2016
_chemical_formula_moiety 'C50 H53 Br Li N8 O4, 3(C2 H3 N)'
_chemical_formula_sum 'C56 H65 Br Li N11 O4'
_chemical_formula_weight 1043.04
_space_group_crystal_system triclinic
_space_group_IT_number 2
_space_group_name_Hall '-P 1'
_space_group_name_H-M_alt 'P -1'
_atom_sites_solution_hydrogens mixed
_audit_creation_date 2016-06-01
_audit_creation_method
;
Olex2 1.2
(compiled 2016.02.19 svn.r3266 for OlexSys, GUI svn.r5155)
;
_cell_angle_alpha 83.160(2)
_cell_angle_beta 86.479(2)
_cell_angle_gamma 69.655(2)
_cell_formula_units_Z 2
_cell_length_a 13.8555(8)
_cell_length_b 13.8676(8)
_cell_length_c 14.7764(8)
_cell_measurement_reflns_used 9744
_cell_measurement_temperature 100.1500
_cell_measurement_theta_max 31.1685
_cell_measurement_theta_min 1.3858
_cell_volume 2642.5(3)
_computing_cell_refinement 'CrystalClear (Rigaku Inc., 2008)'
_computing_data_collection 'CrystalClear (Rigaku Inc., 2008)'
_computing_data_reduction 'CrystalClear (Rigaku Inc., 2008)'
_computing_molecular_graphics 'Olex2 (Dolomanov et al., 2009)'
_computing_publication_material 'Olex2 (Dolomanov et al., 2009)'
_computing_structure_refinement 'ShelXL (Sheldrick, 2015)'
_computing_structure_solution
;
????
;
_diffrn_ambient_temperature 100.1500
_diffrn_detector_area_resol_mean 28.5714
_diffrn_measured_fraction_theta_full 0.992
_diffrn_measured_fraction_theta_max 0.992
_diffrn_measurement_details
;
scan:
	Number of images: 268
	           Slice: -110.0000 - 24.0000
	     Image width: 0.5000
	        Exp time: 45.0000
	   Rotation axis: Omega
	           Omega: 0.0000
	           Kappa: -60.0000
	             Phi: 120.0000
	             XTD: 45.2335
	          2theta: -19.9357
scan:
	Number of images: 268
	           Slice: -110.0000 - 24.0000
	     Image width: 0.5000
	        Exp time: 45.0000
	   Rotation axis: Omega
	           Omega: 0.0000
	           Kappa: -60.0000
	             Phi: 240.0000
	             XTD: 45.2335
	          2theta: -19.9357
scan:
	Number of images: 268
	           Slice: -110.0000 - 24.0000
	     Image width: 0.5000
	        Exp time: 45.0000
	   Rotation axis: Omega
	           Omega: 0.0000
	           Kappa: -60.0000
	             Phi: 120.0000
	             XTD: 45.2335
	          2theta: -19.9357
scan:
	Number of images: 360
	           Slice: -110.0000 - 70.0000
	     Image width: 0.5000
	        Exp time: 45.0000
	   Rotation axis: Omega
	           Omega: 0.0000
	           Kappa: 0.0000
	             Phi: 0.0000
	             XTD: 45.2335
	          2theta: -19.9357
scan:
	Number of images: 240
	           Slice: -50.0000 - 70.0000
	     Image width: 0.5000
	        Exp time: 45.0000
	   Rotation axis: Omega
	           Omega: 0.0000
	           Kappa: 60.0000
	             Phi: 120.0000
	             XTD: 45.2335
	          2theta: -19.9357
;
_diffrn_measurement_device
;
Saturn724+ (2x2 bin mode)
;
_diffrn_measurement_device_details
;
AFC12 (Right): Kappa 3 circle
;
_diffrn_measurement_method dtprofit1.ref
_diffrn_orient_matrix_type d*Trek
_diffrn_orient_matrix_UB_11 -0.0291
_diffrn_orient_matrix_UB_12 0.0284
_diffrn_orient_matrix_UB_13 0.0651
_diffrn_orient_matrix_UB_21 0.0380
_diffrn_orient_matrix_UB_22 -0.0656
_diffrn_orient_matrix_UB_23 0.0144
_diffrn_orient_matrix_UB_31 0.0542
_diffrn_orient_matrix_UB_32 0.0408
_diffrn_orient_matrix_UB_33 0.0048
_diffrn_radiation_detector CCD
_diffrn_radiation_monochromator 'Graphite Monochromator'
_diffrn_radiation_type MoK\a
_diffrn_radiation_wavelength 0.71073
_diffrn_reflns_av_R_equivalents 0.0436
_diffrn_reflns_av_unetI/netI 0.0415
_diffrn_reflns_Laue_measured_fraction_full 0.992
_diffrn_reflns_Laue_measured_fraction_max 0.992
_diffrn_reflns_limit_h_max 16
_diffrn_reflns_limit_h_min -16
_diffrn_reflns_limit_k_max 16
_diffrn_reflns_limit_k_min -16
_diffrn_reflns_limit_l_max 17
_diffrn_reflns_limit_l_min -17
_diffrn_reflns_number 36071
_diffrn_reflns_point_group_measured_fraction_full 0.992
_diffrn_reflns_point_group_measured_fraction_max 0.992
_diffrn_reflns_theta_full 25.027
_diffrn_reflns_theta_max 25.027
_diffrn_reflns_theta_min 3.047
_diffrn_source 'Sealed Tube'
_diffrn_source_current 40.0000
_diffrn_source_power 2.0000
_diffrn_source_voltage 50.0000
_exptl_absorpt_coefficient_mu 0.835
_exptl_absorpt_correction_T_max 0.0000
_exptl_absorpt_correction_T_min 0.0000
_exptl_absorpt_correction_type none
_exptl_crystal_colour Colorless
_exptl_crystal_density_diffrn 1.311
_exptl_crystal_description Prism
_exptl_crystal_F_000 1096
_exptl_crystal_size_max 0.2
_exptl_crystal_size_mid 0.2
_exptl_crystal_size_min 0.2
_refine_diff_density_max 0.808
_refine_diff_density_min -0.492
_refine_diff_density_rms 0.068
_refine_ls_extinction_method none
_refine_ls_goodness_of_fit_ref 1.057
_refine_ls_hydrogen_treatment mixed
_refine_ls_matrix_type full
_refine_ls_number_parameters 684
_refine_ls_number_reflns 9281
_refine_ls_number_restraints 42
_refine_ls_restrained_S_all 1.057
_refine_ls_R_factor_all 0.0488
_refine_ls_R_factor_gt 0.0424
_refine_ls_shift/su_max 0.001
_refine_ls_shift/su_mean 0.000
_refine_ls_structure_factor_coef Fsqd
_refine_ls_weighting_details 'w=1/[\s^2^(Fo^2^)+(0.0496P)^2^+3.3926P] where P=(Fo^2^+2Fc^2^)/3'
_refine_ls_weighting_scheme calc
_refine_ls_wR_factor_gt 0.1060
_refine_ls_wR_factor_ref 0.1091
_reflns_Friedel_coverage 0.000
_reflns_number_gt 8240
_reflns_number_total 9281
_reflns_threshold_expression 'I > 2\s(I)'
_cod_data_source_file ja6b05713_si_004.cif
_cod_data_source_block b
_cod_depositor_comments
;
The following automatic conversions were performed:

data item '_exptl_absorpt_correction_type' value 'None' was changed
to 'none' in accordance with the
/home/saulius/struct/COD-crude-data/automatic-downloads/DataCite-retrospective/ACS/depositions/lib/dictionaries/cif_core.dic
dictionary named 'cif_core.dic' version 2.4.2 last updated on
2011-04-26.

Automatic conversion script
Id: cif_fix_values 6909 2019-04-08 15:41:33Z antanas 
;
_cod_database_code 4130669
_shelx_space_group_comment
;
The symmetry employed for this shelxl refinement is uniquely defined
by the following loop, which should always be used as a source of
symmetry information in preference to the above space-group names.
They are only intended as comments.
;
_diffrn_number_total 317
_olex2_refinement_description
;
1. Fixed Uiso
 At 1.2 times of:
  All C(H) groups, All C(H,H) groups, All N(H) groups
 At 1.5 times of:
  All C(H,H,H) groups, All O(H) groups
2. Restrained distances
 O4-H4B
 0.85 with sigma of 0.01
 C50-H4B
 1.89162 with sigma of 0.02
 Li1-H4B
 2.501303 with sigma of 0.02
3. Restrained planarity
 O1, C40, N8, C41
 with sigma of 0.01
 O1A, C40A, N8, C41
 with sigma of 0.01
4. Uiso/Uaniso restraints and constraints
O1 \\sim C40 \\sim O1A \\sim C40A: within 2A with sigma of 0.01 and sigma for
terminal atoms of 0.02
Uanis(C40) = Uanis(C40A)
5. Same fragment restrains
{O1, C40} sigma for 1-2: 0.01, 1-3: 0.04
as
{O1A, C40A}
6. Others
 Fixed Sof: O1(0.57) C40(0.57) O1A(0.43) C40A(0.43)
7.a Secondary CH2 refined with riding coordinates:
 C21(H21A,H21B), C22(H22A,H22B), C42(H42A,H42B)
7.b Aromatic/amide H refined with riding coordinates:
 C3(H3), C4(H4), C8(H8), C9(H9), C13(H13), C14(H14), C18(H18), C19(H19),
 C25(H25), C26(H26), C27(H27), C30(H30), C31(H31), C32(H32), C36(H36), C37(H37),
  C38(H38), N1(H1), N2(H2), N3(H3A), N4(H4A), N5(H5)
7.c Idealised Me refined as rotating group:
 C43(H43A,H43B,H43C), C44(H44A,H44B,H44C), C45(H45A,H45B,H45C), C46(H46A,H46B,
 H46C), C47(H47A,H47B,H47C), C48(H48A,H48B,H48C), C49(H49A,H49B,H49C), C50(H50A,
 H50B,H50C), C52(H52A,H52B,H52C), C54(H54A,H54B,H54C), C56(H56A,H56B,H56C)
;
_shelx_shelxl_version_number 2014/7
_olex2_submission_special_instructions 'No special instructions were received'

loop_
_space_group_symop_operation_xyz
'x, y, z'
'-x, -y, -z'

loop_
_atom_site_label
_atom_site_type_symbol
_atom_site_fract_x
_atom_site_fract_y
_atom_site_fract_z
_atom_site_U_iso_or_equiv
_atom_site_adp_type
_atom_site_occupancy
_atom_site_site_symmetry_order
_atom_site_calc_flag
_atom_site_refinement_flags_posn
_atom_site_refinement_flags_adp
_atom_site_refinement_flags_occupancy
_atom_site_disorder_assembly
_atom_site_disorder_group
C1 C 0.20669(19) 0.49485(18) 0.38585(16) 0.0118(5) Uani 1 1 d . . . . .
C2 C 0.20692(19) 0.41165(18) 0.46208(16) 0.0114(5) Uani 1 1 d . . . . .
C3 C 0.1450(2) 0.4133(2) 0.53776(17) 0.0161(5) Uani 1 1 d . . . . .
H3 H 0.0888 0.4712 0.5548 0.019 Uiso 1 1 calc R . . . .
C4 C 0.1792(2) 0.3132(2) 0.58670(17) 0.0170(5) Uani 1 1 d . . . . .
H4 H 0.1498 0.2924 0.6421 0.020 Uiso 1 1 calc R . . . .
C5 C 0.26121(19) 0.25252(19) 0.54036(16) 0.0131(5) Uani 1 1 d . . . . .
C6 C 0.33127(19) 0.14109(19) 0.56201(16) 0.0133(5) Uani 1 1 d . . . . .
C7 C 0.30293(19) 0.06903(18) 0.50750(16) 0.0128(5) Uani 1 1 d . . . . .
C8 C 0.2667(2) -0.0095(2) 0.53578(18) 0.0204(6) Uani 1 1 d . . . . .
H8 H 0.2524 -0.0306 0.5972 0.025 Uiso 1 1 calc R . . . .
C9 C 0.2540(2) -0.0545(2) 0.45764(18) 0.0210(6) Uani 1 1 d . . . . .
H9 H 0.2297 -0.1106 0.4575 0.025 Uiso 1 1 calc R . . . .
C10 C 0.28294(19) -0.00221(18) 0.38283(17) 0.0124(5) Uani 1 1 d . . . . .
C11 C 0.28579(19) -0.01806(18) 0.28282(16) 0.0118(5) Uani 1 1 d . . . . .
C12 C 0.21350(19) 0.07572(18) 0.22849(16) 0.0109(5) Uani 1 1 d . . . . .
C13 C 0.1189(2) 0.09337(19) 0.19348(17) 0.0143(5) Uani 1 1 d . . . . .
H13 H 0.0810 0.0474 0.2016 0.017 Uiso 1 1 calc R . . . .
C14 C 0.08751(19) 0.19240(19) 0.14286(17) 0.0134(5) Uani 1 1 d . . . . .
H14 H 0.0246 0.2247 0.1115 0.016 Uiso 1 1 calc R . . . .
C15 C 0.16400(18) 0.23326(18) 0.14714(16) 0.0097(5) Uani 1 1 d . . . . .
C16 C 0.17351(19) 0.33512(18) 0.10515(16) 0.0111(5) Uani 1 1 d . . . . .
C17 C 0.14161(18) 0.41303(18) 0.17485(16) 0.0098(5) Uani 1 1 d . . . . .
C18 C 0.05623(19) 0.49882(18) 0.18215(17) 0.0116(5) Uani 1 1 d . . . . .
H18 H 0.0007 0.5246 0.1410 0.014 Uiso 1 1 calc R . . . .
C19 C 0.06482(19) 0.54296(18) 0.26216(17) 0.0120(5) Uani 1 1 d . . . . .
H19 H 0.0163 0.6034 0.2838 0.014 Uiso 1 1 calc R . . . .
C20 C 0.15552(19) 0.48279(18) 0.30223(16) 0.0111(5) Uani 1 1 d . . . . .
C21 C 0.31929(19) 0.48712(19) 0.36027(17) 0.0134(5) Uani 1 1 d . . . . .
H21A H 0.3514 0.4984 0.4142 0.016 Uiso 1 1 calc R . . . .
H21B H 0.3583 0.4162 0.3447 0.016 Uiso 1 1 calc R . . . .
C22 C 0.3291(2) 0.56486(19) 0.27985(18) 0.0160(5) Uani 1 1 d . . . . .
H22A H 0.2719 0.5802 0.2372 0.019 Uiso 1 1 calc R . . . .
H22B H 0.3261 0.6303 0.3023 0.019 Uiso 1 1 calc R . . . .
C23 C 0.4310(2) 0.51672(18) 0.23201(17) 0.0150(5) Uani 1 1 d . . . . .
C24 C 0.6127(2) 0.51279(19) 0.22717(17) 0.0162(5) Uani 1 1 d . . . . .
C25 C 0.6768(2) 0.5578(2) 0.2619(2) 0.0244(6) Uani 1 1 d . . . . .
H25 H 0.6508 0.6089 0.3032 0.029 Uiso 1 1 calc R . . . .
C26 C 0.7781(2) 0.5260(2) 0.2345(2) 0.0265(7) Uani 1 1 d . . . . .
H26 H 0.8242 0.5536 0.2579 0.032 Uiso 1 1 calc R . . . .
C27 C 0.8132(2) 0.4532(2) 0.17243(19) 0.0201(6) Uani 1 1 d . . . . .
H27 H 0.8830 0.4314 0.1518 0.024 Uiso 1 1 calc R . . . .
C28 C 0.7446(2) 0.41282(19) 0.14102(17) 0.0156(5) Uani 1 1 d . . . . .
C29 C 0.77891(19) 0.33602(19) 0.07299(17) 0.0135(5) Uani 1 1 d . . . . .
C30 C 0.83042(19) 0.35587(19) -0.00733(18) 0.0156(5) Uani 1 1 d . . . . .
H30 H 0.8409 0.4204 -0.0198 0.019 Uiso 1 1 calc R . . . .
C31 C 0.8664(2) 0.2830(2) -0.06891(18) 0.0179(6) Uani 1 1 d . . . . .
H31 H 0.9012 0.2976 -0.1234 0.022 Uiso 1 1 calc R . . . .
C32 C 0.8517(2) 0.1887(2) -0.05103(17) 0.0161(5) Uani 1 1 d . . . . .
H32 H 0.8779 0.1381 -0.0927 0.019 Uiso 1 1 calc R . . . .
C33 C 0.79859(19) 0.16744(19) 0.02762(17) 0.0145(5) Uani 1 1 d . . . . .
C34 C 0.76292(19) 0.24182(19) 0.08912(17) 0.0128(5) Uani 1 1 d . . . . .
C35 C 0.7819(2) 0.06658(19) 0.04684(16) 0.0141(5) Uani 1 1 d . . . . .
C36 C 0.8642(2) -0.0253(2) 0.04923(19) 0.0197(6) Uani 1 1 d . . . . .
H36 H 0.9320 -0.0255 0.0348 0.024 Uiso 1 1 calc R . . . .
C37 C 0.8459(2) -0.1166(2) 0.07301(19) 0.0211(6) Uani 1 1 d . . . . .
H37 H 0.9016 -0.1805 0.0758 0.025 Uiso 1 1 calc R . . . .
C38 C 0.7473(2) -0.1154(2) 0.09267(18) 0.0188(6) Uani 1 1 d . . . . .
H38 H 0.7335 -0.1777 0.1097 0.023 Uiso 1 1 calc R . . . .
C39 C 0.6684(2) -0.01966(19) 0.08677(16) 0.0145(5) Uani 1 1 d . . . . .
C41 C 0.4087(2) -0.0466(2) 0.14149(17) 0.0168(5) Uani 1 1 d . . . . .
C42 C 0.39754(19) -0.04161(18) 0.24513(16) 0.0118(5) Uani 1 1 d . . . . .
H42A H 0.4232 0.0125 0.2607 0.014 Uiso 1 1 calc R . . . .
H42B H 0.4416 -0.1086 0.2758 0.014 Uiso 1 1 calc R . . . .
C43 C 0.1477(2) 0.60131(19) 0.41839(18) 0.0161(5) Uani 1 1 d . . . . .
H43A H 0.0767 0.6061 0.4350 0.024 Uiso 1 1 calc GR . . . .
H43B H 0.1473 0.6556 0.3693 0.024 Uiso 1 1 calc GR . . . .
H43C H 0.1814 0.6101 0.4717 0.024 Uiso 1 1 calc GR . . . .
C44 C 0.3192(2) 0.1088(2) 0.66409(17) 0.0197(6) Uani 1 1 d . . . . .
H44A H 0.3383 0.1541 0.7001 0.030 Uiso 1 1 calc GR . . . .
H44B H 0.3641 0.0371 0.6791 0.030 Uiso 1 1 calc GR . . . .
H44C H 0.2474 0.1147 0.6781 0.030 Uiso 1 1 calc GR . . . .
C45 C 0.4441(2) 0.1319(2) 0.54254(18) 0.0171(5) Uani 1 1 d . . . . .
H45A H 0.4544 0.1484 0.4771 0.026 Uiso 1 1 calc GR . . . .
H45B H 0.4891 0.0611 0.5615 0.026 Uiso 1 1 calc GR . . . .
H45C H 0.4609 0.1803 0.5765 0.026 Uiso 1 1 calc GR . . . .
C46 C 0.2535(2) -0.11201(19) 0.27444(18) 0.0159(5) Uani 1 1 d . . . . .
H46A H 0.3011 -0.1734 0.3084 0.024 Uiso 1 1 calc GR . . . .
H46B H 0.2552 -0.1234 0.2101 0.024 Uiso 1 1 calc GR . . . .
H46C H 0.1835 -0.0990 0.2995 0.024 Uiso 1 1 calc GR . . . .
C47 C 0.10168(19) 0.37537(18) 0.02404(16) 0.0127(5) Uani 1 1 d . . . . .
H47A H 0.1238 0.3264 -0.0222 0.019 Uiso 1 1 calc GR . . . .
H47B H 0.1041 0.4428 -0.0023 0.019 Uiso 1 1 calc GR . . . .
H47C H 0.0311 0.3827 0.0446 0.019 Uiso 1 1 calc GR . . . .
C48 C 0.28398(19) 0.32040(19) 0.06961(17) 0.0136(5) Uani 1 1 d . . . . .
H48A H 0.3313 0.2965 0.1208 0.020 Uiso 1 1 calc GR . . . .
H48B H 0.2870 0.3864 0.0399 0.020 Uiso 1 1 calc GR . . . .
H48C H 0.3040 0.2689 0.0256 0.020 Uiso 1 1 calc GR . . . .
C49 C 0.7638(3) 0.1521(2) 0.23730(19) 0.0320(7) Uani 1 1 d . . . . .
H49A H 0.8078 0.0894 0.2111 0.048 Uiso 1 1 calc GR . . . .
H49B H 0.7161 0.1346 0.2825 0.048 Uiso 1 1 calc GR . . . .
H49C H 0.8066 0.1820 0.2668 0.048 Uiso 1 1 calc GR . . . .
C50 C 0.5339(3) 0.3336(2) -0.04326(19) 0.0274(7) Uani 1 1 d D . . . .
H50A H 0.4984 0.3046 -0.0821 0.041 Uiso 1 1 calc GR . . . .
H50B H 0.6031 0.3251 -0.0685 0.041 Uiso 1 1 calc GR . . . .
H50C H 0.4949 0.4073 -0.0408 0.041 Uiso 1 1 calc GR . . . .
C51 C 0.9885(3) -0.1156(3) 0.3200(2) 0.0390(8) Uani 1 1 d . . . . .
C52 C 0.9884(3) -0.0673(5) 0.4012(3) 0.0829(18) Uani 1 1 d . . . . .
H52A H 0.9908 0.0024 0.3841 0.124 Uiso 1 1 calc GR . . . .
H52B H 1.0488 -0.1086 0.4373 0.124 Uiso 1 1 calc GR . . . .
H52C H 0.9257 -0.0628 0.4375 0.124 Uiso 1 1 calc GR . . . .
C53 C -0.0371(3) 0.2487(3) 0.3886(2) 0.0317(7) Uani 1 1 d . . . . .
C54 C 0.0544(2) 0.2769(2) 0.3731(2) 0.0289(7) Uani 1 1 d . . . . .
H54A H 0.0390 0.3401 0.3307 0.043 Uiso 1 1 calc GR . . . .
H54B H 0.1095 0.2207 0.3470 0.043 Uiso 1 1 calc GR . . . .
H54C H 0.0766 0.2891 0.4311 0.043 Uiso 1 1 calc GR . . . .
C55 C 0.4241(2) 0.6714(2) 0.4926(2) 0.0259(7) Uani 1 1 d . . . . .
C56 C 0.3807(3) 0.6938(3) 0.5825(2) 0.0373(8) Uani 1 1 d . . . . .
H56A H 0.3059 0.7273 0.5787 0.056 Uiso 1 1 calc GR . . . .
H56B H 0.4102 0.7400 0.6067 0.056 Uiso 1 1 calc GR . . . .
H56C H 0.3967 0.6292 0.6231 0.056 Uiso 1 1 calc GR . . . .
Br1 Br 0.45513(2) 0.20759(2) 0.27868(2) 0.01610(9) Uani 1 1 d . . . . .
Li1 Li 0.5574(4) 0.3362(4) 0.1541(3) 0.0232(10) Uani 1 1 d D . . . .
N1 N 0.20163(15) 0.40367(15) 0.24843(13) 0.0104(4) Uani 1 1 d . . . . .
H1 H 0.2611 0.3541 0.2596 0.013 Uiso 1 1 calc R . . . .
N2 N 0.27740(16) 0.31261(15) 0.46389(13) 0.0119(4) Uani 1 1 d . . . . .
H2 H 0.3258 0.2909 0.4221 0.014 Uiso 1 1 calc R . . . .
N3 N 0.31214(16) 0.07298(15) 0.41409(13) 0.0113(4) Uani 1 1 d . . . . .
H3A H 0.3338 0.1176 0.3790 0.014 Uiso 1 1 calc R . . . .
N4 N 0.23992(16) 0.16210(15) 0.20041(13) 0.0107(4) Uani 1 1 d . . . . .
H4A H 0.2971 0.1704 0.2146 0.013 Uiso 1 1 calc R . . . .
N5 N 0.50932(17) 0.54593(16) 0.25640(15) 0.0173(5) Uani 1 1 d . . . . .
H5 H 0.4926 0.5920 0.2960 0.021 Uiso 1 1 calc R . . . .
N6 N 0.64475(16) 0.44045(16) 0.16923(14) 0.0139(4) Uani 1 1 d . . . . .
N7 N 0.68453(16) 0.07004(16) 0.06385(14) 0.0139(4) Uani 1 1 d . . . . .
N8 N 0.56470(17) -0.00705(17) 0.10529(15) 0.0186(5) Uani 1 1 d . . . . .
N9 N -0.1087(3) 0.2257(3) 0.4021(2) 0.0544(9) Uani 1 1 d . . . . .
N10 N 0.4577(2) 0.6556(2) 0.4214(2) 0.0388(7) Uani 1 1 d . . . . .
N11 N 0.9899(3) -0.1530(3) 0.2562(2) 0.0521(8) Uani 1 1 d . . . . .
O1 O 0.5755(4) -0.1792(4) 0.1219(3) 0.0280(11) Uani 0.57 1 d D U P A 1
C40 C 0.5277(14) -0.0872(7) 0.1214(4) 0.0146(11) Uani 0.57 1 d D U P A 1
O1A O 0.5586(6) -0.1559(6) 0.0756(4) 0.0340(17) Uani 0.43 1 d D U P A 2
C40A C 0.513(2) -0.0752(9) 0.1056(5) 0.0146(11) Uani 0.43 1 d D U P A 2
O2 O 0.70673(14) 0.22519(13) 0.16677(11) 0.0163(4) Uani 1 1 d . . . . .
O3 O 0.44063(14) 0.45280(14) 0.17891(13) 0.0193(4) Uani 1 1 d . . . . .
O4 O 0.54152(14) 0.28105(13) 0.04614(12) 0.0180(4) Uani 1 1 d D . . . .
H4B H 0.576(2) 0.2172(8) 0.0406(12) 0.027 Uiso 1 1 d DR . . . .

loop_
_atom_site_aniso_label
_atom_site_aniso_U_11
_atom_site_aniso_U_22
_atom_site_aniso_U_33
_atom_site_aniso_U_23
_atom_site_aniso_U_13
_atom_site_aniso_U_12
C1 0.0116(13) 0.0103(11) 0.0137(12) -0.0031(9) 0.0008(10) -0.0034(10)
C2 0.0113(13) 0.0131(12) 0.0103(12) -0.0035(9) -0.0034(10) -0.0035(10)
C3 0.0139(14) 0.0175(13) 0.0162(13) -0.0050(10) 0.0004(11) -0.0035(11)
C4 0.0173(14) 0.0207(13) 0.0116(13) -0.0015(10) 0.0025(11) -0.0055(11)
C5 0.0139(13) 0.0157(12) 0.0102(12) -0.0004(10) -0.0011(10) -0.0059(10)
C6 0.0130(13) 0.0166(12) 0.0085(12) 0.0002(9) -0.0011(10) -0.0032(10)
C7 0.0110(13) 0.0135(12) 0.0100(12) 0.0022(9) -0.0016(10) -0.0002(10)
C8 0.0265(16) 0.0249(14) 0.0117(13) 0.0051(11) -0.0003(11) -0.0132(12)
C9 0.0255(16) 0.0217(14) 0.0203(14) 0.0042(11) -0.0020(12) -0.0155(12)
C10 0.0090(13) 0.0127(12) 0.0147(13) 0.0011(10) -0.0014(10) -0.0034(10)
C11 0.0142(13) 0.0099(11) 0.0124(12) 0.0006(9) -0.0018(10) -0.0060(10)
C12 0.0128(13) 0.0115(11) 0.0087(12) -0.0012(9) 0.0002(10) -0.0046(10)
C13 0.0138(13) 0.0153(12) 0.0160(13) -0.0001(10) -0.0006(10) -0.0084(10)
C14 0.0084(13) 0.0154(12) 0.0144(13) 0.0008(10) -0.0042(10) -0.0016(10)
C15 0.0090(12) 0.0114(11) 0.0072(11) -0.0014(9) -0.0010(9) -0.0015(9)
C16 0.0121(13) 0.0098(11) 0.0109(12) -0.0009(9) -0.0033(10) -0.0028(10)
C17 0.0088(12) 0.0120(11) 0.0095(12) 0.0008(9) 0.0001(9) -0.0053(10)
C18 0.0070(12) 0.0131(12) 0.0142(13) 0.0013(9) -0.0021(10) -0.0033(9)
C19 0.0101(13) 0.0104(11) 0.0148(13) -0.0018(9) 0.0027(10) -0.0029(10)
C20 0.0126(13) 0.0098(11) 0.0114(12) -0.0016(9) 0.0032(10) -0.0046(10)
C21 0.0137(13) 0.0136(12) 0.0138(13) -0.0025(10) -0.0007(10) -0.0053(10)
C22 0.0136(14) 0.0116(12) 0.0227(14) -0.0016(10) 0.0015(11) -0.0047(10)
C23 0.0147(14) 0.0116(12) 0.0178(13) 0.0030(10) 0.0009(11) -0.0049(10)
C24 0.0155(14) 0.0166(13) 0.0169(13) -0.0007(10) 0.0014(11) -0.0066(11)
C25 0.0232(16) 0.0283(15) 0.0285(16) -0.0134(12) 0.0050(13) -0.0149(13)
C26 0.0255(17) 0.0349(16) 0.0298(16) -0.0130(13) 0.0034(13) -0.0214(14)
C27 0.0142(14) 0.0258(14) 0.0235(15) -0.0057(11) 0.0039(11) -0.0108(12)
C28 0.0153(14) 0.0151(12) 0.0165(13) 0.0020(10) -0.0009(11) -0.0062(10)
C29 0.0078(13) 0.0155(12) 0.0166(13) 0.0005(10) -0.0023(10) -0.0035(10)
C30 0.0119(13) 0.0151(12) 0.0202(14) 0.0026(10) -0.0025(11) -0.0064(10)
C31 0.0138(14) 0.0241(14) 0.0155(13) 0.0023(11) 0.0021(11) -0.0078(11)
C32 0.0120(13) 0.0204(13) 0.0156(13) -0.0031(10) -0.0005(10) -0.0046(11)
C33 0.0124(13) 0.0153(12) 0.0154(13) 0.0007(10) -0.0014(10) -0.0049(10)
C34 0.0073(12) 0.0160(12) 0.0131(12) 0.0018(10) -0.0012(10) -0.0023(10)
C35 0.0172(14) 0.0164(13) 0.0102(12) -0.0032(10) 0.0008(10) -0.0072(11)
C36 0.0165(15) 0.0188(13) 0.0252(15) -0.0055(11) 0.0051(11) -0.0077(11)
C37 0.0197(15) 0.0148(13) 0.0268(15) -0.0066(11) 0.0047(12) -0.0029(11)
C38 0.0257(16) 0.0169(13) 0.0163(14) -0.0039(10) 0.0007(11) -0.0099(11)
C39 0.0188(14) 0.0203(13) 0.0072(12) -0.0031(10) -0.0004(10) -0.0097(11)
C41 0.0146(14) 0.0233(14) 0.0152(13) -0.0063(10) 0.0015(11) -0.0089(11)
C42 0.0122(13) 0.0106(11) 0.0126(12) -0.0005(9) -0.0037(10) -0.0037(10)
C43 0.0170(14) 0.0150(12) 0.0171(13) -0.0057(10) 0.0003(11) -0.0053(11)
C44 0.0246(16) 0.0228(14) 0.0097(13) 0.0019(10) -0.0026(11) -0.0064(12)
C45 0.0140(14) 0.0176(13) 0.0173(13) -0.0022(10) -0.0034(11) -0.0018(10)
C46 0.0174(14) 0.0133(12) 0.0187(14) 0.0006(10) -0.0024(11) -0.0078(11)
C47 0.0141(13) 0.0108(11) 0.0117(12) 0.0013(9) -0.0034(10) -0.0027(10)
C48 0.0118(13) 0.0141(12) 0.0135(13) 0.0005(10) 0.0002(10) -0.0033(10)
C49 0.040(2) 0.0348(17) 0.0148(15) 0.0054(12) -0.0031(13) -0.0064(15)
C50 0.0372(18) 0.0255(15) 0.0213(15) 0.0060(12) -0.0059(13) -0.0148(13)
C51 0.0207(18) 0.061(2) 0.0320(19) 0.0055(17) -0.0026(14) -0.0128(16)
C52 0.033(2) 0.164(5) 0.045(3) -0.048(3) 0.009(2) -0.016(3)
C53 0.0337(19) 0.0423(18) 0.0269(17) -0.0196(14) 0.0061(14) -0.0189(15)
C54 0.0245(17) 0.0401(18) 0.0282(16) -0.0136(13) 0.0078(13) -0.0168(14)
C55 0.0213(16) 0.0255(15) 0.0339(18) -0.0079(13) -0.0039(13) -0.0097(12)
C56 0.037(2) 0.048(2) 0.0239(17) -0.0041(14) -0.0032(14) -0.0103(16)
Br1 0.01517(15) 0.01700(14) 0.01622(14) -0.00005(9) -0.00182(10) -0.00594(10)
Li1 0.026(3) 0.026(2) 0.017(2) -0.0047(19) 0.003(2) -0.009(2)
N1 0.0080(11) 0.0089(9) 0.0124(10) -0.0009(8) -0.0023(8) -0.0002(8)
N2 0.0103(11) 0.0145(10) 0.0087(10) -0.0017(8) 0.0044(8) -0.0021(8)
N3 0.0127(11) 0.0115(10) 0.0095(10) 0.0015(8) 0.0008(8) -0.0050(8)
N4 0.0084(11) 0.0109(10) 0.0133(10) 0.0004(8) -0.0022(8) -0.0042(8)
N5 0.0156(12) 0.0180(11) 0.0205(12) -0.0079(9) 0.0033(9) -0.0073(9)
N6 0.0135(12) 0.0145(10) 0.0140(11) 0.0010(8) -0.0004(9) -0.0061(9)
N7 0.0158(12) 0.0167(11) 0.0096(10) -0.0004(8) -0.0003(9) -0.0063(9)
N8 0.0148(12) 0.0210(11) 0.0210(12) 0.0021(9) -0.0012(9) -0.0087(9)
N9 0.047(2) 0.088(3) 0.052(2) -0.0338(18) 0.0155(16) -0.046(2)
N10 0.0394(17) 0.0477(17) 0.0398(17) -0.0257(14) 0.0093(14) -0.0228(14)
N11 0.039(2) 0.064(2) 0.053(2) -0.0091(17) -0.0090(16) -0.0157(16)
O1 0.018(2) 0.018(2) 0.051(3) -0.015(2) 0.007(2) -0.0070(17)
C40 0.013(5) 0.023(2) 0.010(2) -0.0057(19) -0.004(3) -0.0072(19)
O1A 0.023(3) 0.032(4) 0.056(5) -0.031(4) 0.015(4) -0.016(3)
C40A 0.013(5) 0.023(2) 0.010(2) -0.0057(19) -0.004(3) -0.0072(19)
O2 0.0208(10) 0.0157(9) 0.0112(9) 0.0016(7) 0.0039(7) -0.0064(8)
O3 0.0173(10) 0.0190(9) 0.0246(10) -0.0086(8) 0.0039(8) -0.0086(8)
O4 0.0214(11) 0.0141(9) 0.0176(9) 0.0007(7) -0.0022(8) -0.0055(8)

loop_
_atom_type_symbol
_atom_type_description
_atom_type_scat_dispersion_real
_atom_type_scat_dispersion_imag
_atom_type_scat_source
C C 0.0033 0.0016 'International Tables Vol C Tables 4.2.6.8 and 6.1.1.4'
H H 0.0000 0.0000 'International Tables Vol C Tables 4.2.6.8 and 6.1.1.4'
Br Br -0.2901 2.4595 'International Tables Vol C Tables 4.2.6.8 and 6.1.1.4'
Li Li -0.0003 0.0001 'International Tables Vol C Tables 4.2.6.8 and 6.1.1.4'
N N 0.0061 0.0033 'International Tables Vol C Tables 4.2.6.8 and 6.1.1.4'
O O 0.0106 0.0060 'International Tables Vol C Tables 4.2.6.8 and 6.1.1.4'

loop_
_geom_angle_atom_site_label_1
_geom_angle_atom_site_label_2
_geom_angle_atom_site_label_3
_geom_angle
C2 C1 C20 110.93(19)
C2 C1 C21 109.3(2)
C2 C1 C43 109.1(2)
C20 C1 C21 108.96(19)
C20 C1 C43 109.1(2)
C43 C1 C21 109.38(19)
C3 C2 C1 131.4(2)
C3 C2 N2 106.7(2)
N2 C2 C1 122.0(2)
C2 C3 H3 126.0
C2 C3 C4 108.0(2)
C4 C3 H3 126.0
C3 C4 H4 126.0
C5 C4 C3 108.0(2)
C5 C4 H4 126.0
C4 C5 C6 131.4(2)
C4 C5 N2 107.0(2)
N2 C5 C6 121.5(2)
C5 C6 C44 108.5(2)
C5 C6 C45 110.1(2)
C7 C6 C5 111.2(2)
C7 C6 C44 108.7(2)
C7 C6 C45 110.2(2)
C45 C6 C44 108.1(2)
C8 C7 C6 130.4(2)
C8 C7 N3 106.5(2)
N3 C7 C6 123.1(2)
C7 C8 H8 125.8
C7 C8 C9 108.3(2)
C9 C8 H8 125.8
C8 C9 H9 126.2
C10 C9 C8 107.6(2)
C10 C9 H9 126.2
C9 C10 C11 130.0(2)
C9 C10 N3 106.7(2)
N3 C10 C11 123.2(2)
C10 C11 C42 108.98(19)
C10 C11 C46 108.54(19)
C12 C11 C10 111.4(2)
C12 C11 C42 110.29(19)
C12 C11 C46 109.1(2)
C46 C11 C42 108.5(2)
C13 C12 C11 131.1(2)
C13 C12 N4 106.9(2)
N4 C12 C11 121.8(2)
C12 C13 H13 126.1
C12 C13 C14 107.9(2)
C14 C13 H13 126.1
C13 C14 H14 126.0
C15 C14 C13 107.9(2)
C15 C14 H14 126.0
C14 C15 C16 131.3(2)
C14 C15 N4 106.9(2)
N4 C15 C16 121.8(2)
C15 C16 C47 108.12(19)
C15 C16 C48 111.20(19)
C17 C16 C15 109.79(19)
C17 C16 C47 109.31(19)
C17 C16 C48 110.38(19)
C47 C16 C48 108.0(2)
C18 C17 C16 131.6(2)
C18 C17 N1 106.9(2)
N1 C17 C16 121.5(2)
C17 C18 H18 126.0
C17 C18 C19 108.1(2)
C19 C18 H18 126.0
C18 C19 H19 126.1
C20 C19 C18 107.7(2)
C20 C19 H19 126.1
C19 C20 C1 131.0(2)
C19 C20 N1 106.8(2)
N1 C20 C1 122.1(2)
C1 C21 H21A 108.7
C1 C21 H21B 108.7
H21A C21 H21B 107.6
C22 C21 C1 114.1(2)
C22 C21 H21A 108.7
C22 C21 H21B 108.7
C21 C22 H22A 110.2
C21 C22 H22B 110.2
H22A C22 H22B 108.5
C23 C22 C21 107.7(2)
C23 C22 H22A 110.2
C23 C22 H22B 110.2
N5 C23 C22 115.2(2)
O3 C23 C22 120.4(2)
O3 C23 N5 124.3(2)
C25 C24 N5 117.1(2)
N6 C24 C25 123.9(2)
N6 C24 N5 119.0(2)
C24 C25 H25 121.1
C26 C25 C24 117.9(3)
C26 C25 H25 121.1
C25 C26 H26 120.2
C25 C26 C27 119.7(3)
C27 C26 H26 120.2
C26 C27 H27 120.6
C28 C27 C26 118.8(3)
C28 C27 H27 120.6
C27 C28 C29 120.4(2)
N6 C28 C27 122.8(2)
N6 C28 C29 116.8(2)
C30 C29 C28 120.6(2)
C34 C29 C28 120.8(2)
C34 C29 C30 118.5(2)
C29 C30 H30 119.5
C31 C30 C29 120.9(2)
C31 C30 H30 119.5
C30 C31 H31 120.1
C30 C31 C32 119.9(2)
C32 C31 H31 120.1
C31 C32 H32 119.7
C31 C32 C33 120.6(2)
C33 C32 H32 119.7
C32 C33 C34 118.8(2)
C32 C33 C35 120.8(2)
C34 C33 C35 120.4(2)
C29 C34 C33 121.3(2)
O2 C34 C29 118.0(2)
O2 C34 C33 120.6(2)
C36 C35 C33 120.6(2)
N7 C35 C33 116.8(2)
N7 C35 C36 122.5(2)
C35 C36 H36 120.7
C37 C36 C35 118.6(2)
C37 C36 H36 120.7
C36 C37 H37 119.9
C38 C37 C36 120.2(2)
C38 C37 H37 119.9
C37 C38 H38 121.2
C37 C38 C39 117.6(2)
C39 C38 H38 121.2
C38 C39 N8 123.6(2)
N7 C39 C38 123.2(2)
N7 C39 N8 113.1(2)
C42 C41 C40 105.03(19)
C40A C41 C42 115.2(3)
C11 C42 H42A 108.7
C11 C42 H42B 108.7
C41 C42 C11 114.1(2)
C41 C42 H42A 108.7
C41 C42 H42B 108.7
H42A C42 H42B 107.6
C1 C43 H43A 109.5
C1 C43 H43B 109.5
C1 C43 H43C 109.5
H43A C43 H43B 109.5
H43A C43 H43C 109.5
H43B C43 H43C 109.5
C6 C44 H44A 109.5
C6 C44 H44B 109.5
C6 C44 H44C 109.5
H44A C44 H44B 109.5
H44A C44 H44C 109.5
H44B C44 H44C 109.5
C6 C45 H45A 109.5
C6 C45 H45B 109.5
C6 C45 H45C 109.5
H45A C45 H45B 109.5
H45A C45 H45C 109.5
H45B C45 H45C 109.5
C11 C46 H46A 109.5
C11 C46 H46B 109.5
C11 C46 H46C 109.5
H46A C46 H46B 109.5
H46A C46 H46C 109.5
H46B C46 H46C 109.5
C16 C47 H47A 109.5
C16 C47 H47B 109.5
C16 C47 H47C 109.5
H47A C47 H47B 109.5
H47A C47 H47C 109.5
H47B C47 H47C 109.5
C16 C48 H48A 109.5
C16 C48 H48B 109.5
C16 C48 H48C 109.5
H48A C48 H48B 109.5
H48A C48 H48C 109.5
H48B C48 H48C 109.5
H49A C49 H49B 109.5
H49A C49 H49C 109.5
H49B C49 H49C 109.5
O2 C49 H49A 109.5
O2 C49 H49B 109.5
O2 C49 H49C 109.5
H50A C50 H50B 109.5
H50A C50 H50C 109.5
H50B C50 H50C 109.5
O4 C50 H50A 109.5
O4 C50 H50B 109.5
O4 C50 H50C 109.5
N11 C51 C52 178.9(4)
C51 C52 H52A 109.5
C51 C52 H52B 109.5
C51 C52 H52C 109.5
H52A C52 H52B 109.5
H52A C52 H52C 109.5
H52B C52 H52C 109.5
N9 C53 C54 178.9(4)
C53 C54 H54A 109.5
C53 C54 H54B 109.5
C53 C54 H54C 109.5
H54A C54 H54B 109.5
H54A C54 H54C 109.5
H54B C54 H54C 109.5
N10 C55 C56 178.8(3)
C55 C56 H56A 109.5
C55 C56 H56B 109.5
C55 C56 H56C 109.5
H56A C56 H56B 109.5
H56A C56 H56C 109.5
H56B C56 H56C 109.5
N6 Li1 Br1 137.3(2)
O2 Li1 Br1 94.71(17)
O2 Li1 N6 80.83(18)
O3 Li1 Br1 86.51(17)
O3 Li1 N6 84.02(19)
O3 Li1 O2 158.9(3)
O3 Li1 O4 111.8(3)
O4 Li1 Br1 94.59(18)
O4 Li1 N6 127.5(2)
O4 Li1 O2 89.1(2)
C17 N1 C20 110.5(2)
C17 N1 H1 124.8
C20 N1 H1 124.8
C2 N2 H2 124.8
C5 N2 C2 110.3(2)
C5 N2 H2 124.8
C7 N3 C10 110.9(2)
C7 N3 H3A 124.6
C10 N3 H3A 124.6
C12 N4 H4A 124.9
C15 N4 C12 110.3(2)
C15 N4 H4A 124.9
C23 N5 C24 129.0(2)
C23 N5 H5 115.5
C24 N5 H5 115.5
C24 N6 C28 116.9(2)
C24 N6 Li1 121.2(2)
C28 N6 Li1 119.2(2)
C39 N7 C35 117.8(2)
C40 N8 C39 124.0(6)
C40A N8 C39 130.9(7)
N8 C40 C41 111.0(4)
O1 C40 C41 120.9(16)
O1 C40 N8 128.0(16)
N8 C40A C41 119.0(6)
O1A C40A C41 124(2)
O1A C40A N8 117(2)
C34 O2 C49 115.9(2)
C34 O2 Li1 107.26(18)
C49 O2 Li1 136.1(2)
C23 O3 Li1 129.3(2)
C50 O4 Li1 125.1(2)
C50 O4 H4B 106.2(13)
Li1 O4 H4B 118.1(13)

loop_
_geom_bond_atom_site_label_1
_geom_bond_atom_site_label_2
_geom_bond_distance
C1 C2 1.513(3)
C1 C20 1.515(3)
C1 C21 1.552(3)
C1 C43 1.536(3)
C2 C3 1.365(4)
C2 N2 1.379(3)
C3 H3 0.9500
C3 C4 1.421(4)
C4 H4 0.9500
C4 C5 1.359(4)
C5 C6 1.520(3)
C5 N2 1.377(3)
C6 C7 1.518(3)
C6 C44 1.537(3)
C6 C45 1.536(4)
C7 C8 1.363(4)
C7 N3 1.375(3)
C8 H8 0.9500
C8 C9 1.423(4)
C9 H9 0.9500
C9 C10 1.366(4)
C10 C11 1.516(3)
C10 N3 1.377(3)
C11 C12 1.511(3)
C11 C42 1.549(3)
C11 C46 1.538(3)
C12 C13 1.370(3)
C12 N4 1.382(3)
C13 H13 0.9500
C13 C14 1.419(3)
C14 H14 0.9500
C14 C15 1.372(3)
C15 C16 1.519(3)
C15 N4 1.377(3)
C16 C17 1.517(3)
C16 C47 1.530(3)
C16 C48 1.539(3)
C17 C18 1.365(3)
C17 N1 1.376(3)
C18 H18 0.9500
C18 C19 1.424(3)
C19 H19 0.9500
C19 C20 1.368(4)
C20 N1 1.379(3)
C21 H21A 0.9900
C21 H21B 0.9900
C21 C22 1.539(3)
C22 H22A 0.9900
C22 H22B 0.9900
C22 C23 1.509(4)
C23 N5 1.363(3)
C23 O3 1.221(3)
C24 C25 1.400(4)
C24 N5 1.402(3)
C24 N6 1.336(3)
C25 H25 0.9500
C25 C26 1.368(4)
C26 H26 0.9500
C26 C27 1.386(4)
C27 H27 0.9500
C27 C28 1.384(4)
C28 C29 1.488(4)
C28 N6 1.354(3)
C29 C30 1.396(4)
C29 C34 1.390(3)
C30 H30 0.9500
C30 C31 1.382(4)
C31 H31 0.9500
C31 C32 1.385(4)
C32 H32 0.9500
C32 C33 1.394(4)
C33 C34 1.396(4)
C33 C35 1.487(3)
C34 O2 1.389(3)
C35 C36 1.381(4)
C35 N7 1.343(3)
C36 H36 0.9500
C36 C37 1.377(4)
C37 H37 0.9500
C37 C38 1.373(4)
C38 H38 0.9500
C38 C39 1.393(4)
C39 N7 1.340(3)
C39 N8 1.400(3)
C41 C42 1.537(3)
C41 C40 1.568(19)
C41 C40A 1.44(3)
C42 H42A 0.9900
C42 H42B 0.9900
C43 H43A 0.9800
C43 H43B 0.9800
C43 H43C 0.9800
C44 H44A 0.9800
C44 H44B 0.9800
C44 H44C 0.9800
C45 H45A 0.9800
C45 H45B 0.9800
C45 H45C 0.9800
C46 H46A 0.9800
C46 H46B 0.9800
C46 H46C 0.9800
C47 H47A 0.9800
C47 H47B 0.9800
C47 H47C 0.9800
C48 H48A 0.9800
C48 H48B 0.9800
C48 H48C 0.9800
C49 H49A 0.9800
C49 H49B 0.9800
C49 H49C 0.9800
C49 O2 1.425(3)
C50 H50A 0.9800
C50 H50B 0.9800
C50 H50C 0.9800
C50 O4 1.422(3)
C51 C52 1.443(6)
C51 N11 1.123(5)
C52 H52A 0.9800
C52 H52B 0.9800
C52 H52C 0.9800
C53 C54 1.449(4)
C53 N9 1.143(4)
C54 H54A 0.9800
C54 H54B 0.9800
C54 H54C 0.9800
C55 C56 1.448(4)
C55 N10 1.138(4)
C56 H56A 0.9800
C56 H56B 0.9800
C56 H56C 0.9800
Br1 Li1 3.038(5)
Li1 N6 2.221(5)
Li1 O2 2.110(5)
Li1 O3 1.901(5)
Li1 O4 1.905(5)
N1 H1 0.8800
N2 H2 0.8800
N3 H3A 0.8800
N4 H4A 0.8800
N5 H5 0.8800
N8 C40 1.369(19)
N8 C40A 1.37(3)
O1 C40 1.215(6)
O1A C40A 1.201(7)
O4 H4B 0.859(9)

loop_
_geom_torsion_atom_site_label_1
_geom_torsion_atom_site_label_2
_geom_torsion_atom_site_label_3
_geom_torsion_atom_site_label_4
_geom_torsion
C1 C2 C3 C4 179.8(2)
C1 C2 N2 C5 179.7(2)
C1 C20 N1 C17 -177.2(2)
C1 C21 C22 C23 -150.7(2)
C2 C1 C20 C19 111.6(3)
C2 C1 C20 N1 -71.8(3)
C2 C1 C21 C22 177.13(19)
C2 C3 C4 C5 0.2(3)
C3 C2 N2 C5 -0.7(3)
C3 C4 C5 C6 177.0(2)
C3 C4 C5 N2 -0.6(3)
C4 C5 C6 C7 101.8(3)
C4 C5 C6 C44 -17.6(4)
C4 C5 C6 C45 -135.8(3)
C4 C5 N2 C2 0.9(3)
C5 C6 C7 C8 -115.9(3)
C5 C6 C7 N3 65.0(3)
C6 C5 N2 C2 -177.0(2)
C6 C7 C8 C9 -179.0(3)
C6 C7 N3 C10 178.9(2)
C7 C8 C9 C10 0.1(3)
C8 C7 N3 C10 -0.4(3)
C8 C9 C10 C11 179.4(3)
C8 C9 C10 N3 -0.3(3)
C9 C10 C11 C12 117.5(3)
C9 C10 C11 C42 -120.6(3)
C9 C10 C11 C46 -2.6(4)
C9 C10 N3 C7 0.4(3)
C10 C11 C12 C13 -104.0(3)
C10 C11 C12 N4 80.1(3)
C10 C11 C42 C41 -173.12(19)
C11 C10 N3 C7 -179.3(2)
C11 C12 C13 C14 -176.2(2)
C11 C12 N4 C15 175.9(2)
C12 C11 C42 C41 -50.5(3)
C12 C13 C14 C15 0.5(3)
C13 C12 N4 C15 -0.9(3)
C13 C14 C15 C16 178.9(2)
C13 C14 C15 N4 -1.0(3)
C14 C15 C16 C17 97.7(3)
C14 C15 C16 C47 -21.5(4)
C14 C15 C16 C48 -139.8(3)
C14 C15 N4 C12 1.2(3)
C15 C16 C17 C18 -107.6(3)
C15 C16 C17 N1 71.0(3)
C16 C15 N4 C12 -178.8(2)
C16 C17 C18 C19 179.0(2)
C16 C17 N1 C20 -179.1(2)
C17 C18 C19 C20 -0.1(3)
C18 C17 N1 C20 -0.2(3)
C18 C19 C20 C1 177.0(2)
C18 C19 C20 N1 0.0(3)
C19 C20 N1 C17 0.2(3)
C20 C1 C2 C3 -100.1(3)
C20 C1 C2 N2 79.3(3)
C20 C1 C21 C22 55.7(3)
C21 C1 C2 C3 139.7(3)
C21 C1 C2 N2 -40.9(3)
C21 C1 C20 C19 -128.0(3)
C21 C1 C20 N1 48.6(3)
C21 C22 C23 N5 -97.1(2)
C21 C22 C23 O3 79.7(3)
C22 C23 N5 C24 177.6(2)
C22 C23 O3 Li1 -146.6(3)
C24 C25 C26 C27 1.6(4)
C25 C24 N5 C23 178.5(3)
C25 C24 N6 C28 -2.3(4)
C25 C24 N6 Li1 158.9(3)
C25 C26 C27 C28 -1.3(4)
C26 C27 C28 C29 178.8(2)
C26 C27 C28 N6 -0.8(4)
C27 C28 C29 C30 -51.3(4)
C27 C28 C29 C34 126.9(3)
C27 C28 N6 C24 2.6(4)
C27 C28 N6 Li1 -158.9(2)
C28 C29 C30 C31 177.2(2)
C28 C29 C34 C33 -177.2(2)
C28 C29 C34 O2 5.2(3)
C29 C28 N6 C24 -177.1(2)
C29 C28 N6 Li1 21.4(3)
C29 C30 C31 C32 -0.2(4)
C29 C34 O2 C49 -109.2(3)
C29 C34 O2 Li1 62.6(3)
C30 C29 C34 C33 1.0(4)
C30 C29 C34 O2 -176.6(2)
C30 C31 C32 C33 1.5(4)
C31 C32 C33 C34 -1.6(4)
C31 C32 C33 C35 179.6(2)
C32 C33 C34 C29 0.3(4)
C32 C33 C34 O2 177.8(2)
C32 C33 C35 C36 55.2(4)
C32 C33 C35 N7 -126.5(3)
C33 C34 O2 C49 73.2(3)
C33 C34 O2 Li1 -115.0(3)
C33 C35 C36 C37 175.9(2)
C33 C35 N7 C39 -176.0(2)
C34 C29 C30 C31 -1.1(4)
C34 C33 C35 C36 -123.6(3)
C34 C33 C35 N7 54.7(3)
C35 C33 C34 C29 179.1(2)
C35 C33 C34 O2 -3.4(4)
C35 C36 C37 C38 0.8(4)
C36 C35 N7 C39 2.2(4)
C36 C37 C38 C39 0.5(4)
C37 C38 C39 N7 -0.6(4)
C37 C38 C39 N8 -179.7(2)
C38 C39 N7 C35 -0.7(4)
C38 C39 N8 C40 -7.5(4)
C38 C39 N8 C40A -21.6(4)
C39 N8 C40 C41 179.0(2)
C39 N8 C40 O1 -0.5(3)
C39 N8 C40A C41 170.1(3)
C39 N8 C40A O1A -9.6(4)
C42 C11 C12 C13 134.9(3)
C42 C11 C12 N4 -41.1(3)
C42 C41 C40 N8 -89.0(3)
C42 C41 C40 O1 90.5(3)
C42 C41 C40A N8 -69.4(5)
C42 C41 C40A O1A 110.3(5)
C43 C1 C2 C3 20.2(4)
C43 C1 C2 N2 -160.5(2)
C43 C1 C20 C19 -8.6(4)
C43 C1 C20 N1 168.0(2)
C43 C1 C21 C22 -63.5(3)
C44 C6 C7 C8 3.5(4)
C44 C6 C7 N3 -175.6(2)
C45 C6 C7 C8 121.8(3)
C45 C6 C7 N3 -57.3(3)
C46 C11 C12 C13 15.8(4)
C46 C11 C12 N4 -160.1(2)
C46 C11 C42 C41 68.9(3)
C47 C16 C17 C18 10.8(4)
C47 C16 C17 N1 -170.6(2)
C48 C16 C17 C18 129.5(3)
C48 C16 C17 N1 -51.9(3)
N1 C17 C18 C19 0.2(3)
N2 C2 C3 C4 0.3(3)
N2 C5 C6 C7 -80.9(3)
N2 C5 C6 C44 159.6(2)
N2 C5 C6 C45 41.5(3)
N3 C7 C8 C9 0.2(3)
N3 C10 C11 C12 -62.8(3)
N3 C10 C11 C42 59.1(3)
N3 C10 C11 C46 177.0(2)
N4 C12 C13 C14 0.2(3)
N4 C15 C16 C17 -82.3(3)
N4 C15 C16 C47 158.5(2)
N4 C15 C16 C48 40.1(3)
N5 C23 O3 Li1 29.8(4)
N5 C24 C25 C26 179.6(3)
N5 C24 N6 C28 178.3(2)
N5 C24 N6 Li1 -20.5(3)
N6 C24 C25 C26 0.2(4)
N6 C24 N5 C23 -2.1(4)
N6 C28 C29 C30 128.4(3)
N6 C28 C29 C34 -53.4(3)
N7 C35 C36 C37 -2.3(4)
N7 C39 N8 C40 173.4(2)
N7 C39 N8 C40A 159.2(3)
N8 C39 N7 C35 178.4(2)
C40 C41 C42 C11 -171.7(6)
C40A C41 C42 C11 -176.0(8)
O3 C23 N5 C24 1.0(4)
